data_9005559
loop_
_publ_author_name
'Bindi, L.'
'Safonov, O. G.'
'Litvin, Y. A.'
'Perchuk, L. L.'
'Menchetti, S.'

_publ_section_title
;
 Ultrahigh potassium content in the clinopyroxene structure:
 an X-ray single-crystal study
 Sample: K1
;
_journal_name_full 'European Journal of Mineralogy'
_journal_page_first 929
_journal_page_last 934
_journal_paper_doi 10.1127/0935-1221/2002/0014-0929
_journal_volume 14
_journal_year 2002
_chemical_formula_sum 'Al0.301 Ca0.752 K0.23 Mg0.749 O6 Si1.968'
_chemical_name_mineral Diopside
_space_group_IT_number 15
_symmetry_space_group_name_Hall '-C 2yc'
_symmetry_space_group_name_H-M 'C 1 2/c 1'
_cell_angle_alpha 90
_cell_angle_beta 105.69
_cell_angle_gamma 90
_cell_formula_units_Z 4
_cell_length_a 9.803
_cell_length_b 8.985
_cell_length_c 5.263
_cell_volume 446.292
_database_code_amcsd 0006947
_exptl_crystal_density_diffrn 3.226
_cod_original_formula_sum 'Ca.752 Mg.749 K.23 Al.301 Si1.968 O6'
_cod_database_code 9005559

loop_
_space_group_symop_operation_xyz
x,y,z
1/2+x,1/2+y,z
x,-y,1/2+z
1/2+x,1/2-y,1/2+z
-x,y,1/2-z
1/2-x,1/2+y,1/2-z
-x,-y,-z
1/2-x,1/2-y,-z

loop_
_atom_site_aniso_label
_atom_site_aniso_U_11
_atom_site_aniso_U_22
_atom_site_aniso_U_33
_atom_site_aniso_U_12
_atom_site_aniso_U_13
_atom_site_aniso_U_23
CaM2 0.01104 0.01171 0.00718 0.00000 -0.00387 0.00000
MgM2 0.01104 0.01171 0.00718 0.00000 -0.00387 0.00000
KM2 0.01104 0.01171 0.00718 0.00000 -0.00387 0.00000
MgM1 0.00680 0.00770 0.00641 0.00000 0.00079 0.00000
AlM1 0.00680 0.00770 0.00641 0.00000 0.00079 0.00000
SiT 0.00610 0.00727 0.00562 -0.00126 0.00159 0.00027
AlT 0.00610 0.00727 0.00562 -0.00126 0.00159 0.00027
O1 0.00702 0.01338 0.00987 0.00083 0.00201 0.00081
O2 0.01492 0.00917 0.01316 -0.00844 0.00412 -0.00031
O3 0.00882 0.01357 0.00762 -0.00009 0.00253 -0.00566

loop_
_atom_site_label
_atom_site_fract_x
_atom_site_fract_y
_atom_site_fract_z
_atom_site_occupancy
_atom_site_U_iso_or_equiv
_atom_site_type_symbol
_atom_site_attached_hydrogens
CaM2 0.00000 0.29894 0.25000 0.75200 0.01121 Ca 0
MgM2 0.00000 0.29894 0.25000 0.01800 0.01121 Mg 0
KM2 0.00000 0.29894 0.25000 0.23000 0.01121 K 0
MgM1 0.00000 0.90387 0.25000 0.73100 0.00717 Mg 0
AlM1 0.00000 0.90387 0.25000 0.26900 0.00717 Al 0
SiT 0.28892 0.09163 0.23494 0.98400 0.00633 Si 0
AlT 0.28892 0.09163 0.23494 0.01600 0.00633 Al 0
O1 0.11496 0.08716 0.15053 1.00000 0.01014 O 0
O2 0.36175 0.24918 0.32099 1.00000 0.01235 O 0
O3 0.32847 0.02757 0.97953 1.00000 0.00994 O 0

loop_
_cod_changelog_entry_id
_cod_changelog_entry_author
_cod_changelog_entry_date
_cod_changelog_entry_text
1
;cod-tools version 3.8.0
Id: cif_guess_AMCSD_atom_types 9581 2023-05-17 12:35:41Z saulius
;
2023-05-23T09:19:20+03:00
;Derived atom types and hydrogen counts
from atom names that follow the AMCSD naming convention
(Wat == water, O-H == hydroxyl).
;

loop_
_cod_related_entry_id
_cod_related_entry_database
_cod_related_entry_code
1 AMCSD 0006947
